data_2014505
loop_
_publ_author_name
'Masci, Bernardo'
'Thu\'ery, Pierre'

_publ_section_title
8,19-Dimethyl-8,19-dihydro-8,19-ethanoanthra[2'',3'':2,3;6'',7'':2',3']di-1,4-dioxino[5,6-<i>b</i>;5',6'-<i>b</i>']diquinoxaline
_journal_issue 11
_journal_name_full 'Acta Crystallographica Section C'
_journal_page_first o836
_journal_page_last o838
_journal_paper_doi 10.1107/S010827010402462X
_journal_volume 60
_journal_year 2004
_chemical_formula_iupac 'C34 H22 N4 O4'
_chemical_formula_moiety 'C34 H22 N4 O4'
_chemical_formula_sum 'C34 H22 N4 O4'
_chemical_formula_weight 550.56
_chemical_name_systematic
;
8,19-Dimethyl-8,19-dihydro-8,19-ethanoanthra[2',3':2,3;6',7':2,3]di-1,4-
dioxino[5,6-b;5,6-b]diquinoxaline
;
_space_group_IT_number 15
_symmetry_cell_setting monoclinic
_symmetry_space_group_name_Hall '-C 2yc'
_symmetry_space_group_name_H-M 'C 1 2/c 1'
_atom_sites_solution_hydrogens geom
_atom_sites_solution_primary direct
_atom_sites_solution_secondary difmap
_audit_creation_method SHELXL97
_cell_angle_alpha 90.00
_cell_angle_beta 94.788(8)
_cell_angle_gamma 90.00
_cell_formula_units_Z 4
_cell_length_a 26.055(2)
_cell_length_b 6.6734(12)
_cell_length_c 14.523(2)
_cell_measurement_reflns_used 9551
_cell_measurement_temperature 100(2)
_cell_measurement_theta_max 25.68
_cell_measurement_theta_min 3.14
_cell_volume 2516.4(6)
_computing_cell_refinement 'DENZO-SMN (Otwinowski & Minor, 1997)'
_computing_data_collection 'KappaCCD Server Software (Nonius, 1997)'
_computing_data_reduction DENZO-SMN
_computing_molecular_graphics 'SHELXTL (Bruker, 1999)'
_computing_publication_material 'SHELXTL and PLATON (Spek, 2003)'
_computing_structure_refinement 'SHELXL97 (Sheldrick, 1997)'
_computing_structure_solution 'SHELXS97 (Sheldrick, 1997)'
_diffrn_ambient_temperature 100(2)
_diffrn_measured_fraction_theta_full 0.989
_diffrn_measured_fraction_theta_max 0.989
_diffrn_measurement_device_type 'Nonius KappaCCD area-detector'
_diffrn_measurement_method \f
_diffrn_radiation_monochromator graphite
_diffrn_radiation_source 'fine-focus sealed tube'
_diffrn_radiation_type MoK\a
_diffrn_radiation_wavelength 0.71073
_diffrn_reflns_av_R_equivalents 0.0748
_diffrn_reflns_av_sigmaI/netI 0.1090
_diffrn_reflns_limit_h_max 31
_diffrn_reflns_limit_h_min -31
_diffrn_reflns_limit_k_max 0
_diffrn_reflns_limit_k_min -8
_diffrn_reflns_limit_l_max 17
_diffrn_reflns_limit_l_min -17
_diffrn_reflns_number 9551
_diffrn_reflns_theta_full 25.68
_diffrn_reflns_theta_max 25.68
_diffrn_reflns_theta_min 3.14
_diffrn_standards_decay_% 0
_diffrn_standards_interval_count 0
_diffrn_standards_interval_time 0
_diffrn_standards_number 0
_exptl_absorpt_coefficient_mu 0.097
_exptl_absorpt_correction_type none
_exptl_crystal_colour colourless
_exptl_crystal_density_diffrn 1.453
_exptl_crystal_density_meas ?
_exptl_crystal_description needle
_exptl_crystal_F_000 1144
_exptl_crystal_size_max 0.15
_exptl_crystal_size_mid 0.05
_exptl_crystal_size_min 0.05
_refine_diff_density_max 0.241
_refine_diff_density_min -0.305
_refine_ls_extinction_method none
_refine_ls_goodness_of_fit_ref 1.028
_refine_ls_hydrogen_treatment constr
_refine_ls_matrix_type full
_refine_ls_number_parameters 191
_refine_ls_number_reflns 2358
_refine_ls_number_restraints 0
_refine_ls_restrained_S_all 1.028
_refine_ls_R_factor_all 0.1473
_refine_ls_R_factor_gt 0.0641
_refine_ls_shift/su_max 0.000
_refine_ls_shift/su_mean 0.000
_refine_ls_structure_factor_coef Fsqd
_refine_ls_weighting_details 'calc w = 1/[\s^2^(Fo^2^)+(0.0584P)^2^+0.367P] where P=(Fo^2^+2Fc^2^)/3'
_refine_ls_weighting_scheme calc
_refine_ls_wR_factor_gt 0.1291
_refine_ls_wR_factor_ref 0.1674
_reflns_number_gt 1196
_reflns_number_total 2358
_reflns_threshold_expression I>2\s(I)
_cod_data_source_file hj1027.cif
_cod_data_source_block I
_cod_depositor_comments
;
The following automatic conversions were performed:

'_exptl_crystal_density_meas' value 'not measured' was changed to '?'
- the value is perceived as not measured.

Automatic conversion script
Id: cif_fix_values 3008 2015-01-20 13:52:24Z robertas 
;
_cod_original_sg_symbol_H-M 'C 2/c'
_cod_database_code 2014505
_cod_database_fobs_code 2014505

loop_
_symmetry_equiv_pos_as_xyz
'x, y, z'
'-x, y, -z+1/2'
'x+1/2, y+1/2, z'
'-x+1/2, y+1/2, -z+1/2'
'-x, -y, -z'
'x, -y, z-1/2'
'-x+1/2, -y+1/2, -z'
'x+1/2, -y+1/2, z-1/2'

loop_
_atom_site_label
_atom_site_fract_x
_atom_site_fract_y
_atom_site_fract_z
_atom_site_U_iso_or_equiv
_atom_site_adp_type
_atom_site_calc_flag
_atom_site_refinement_flags
_atom_site_occupancy
_atom_site_disorder_assembly
_atom_site_disorder_group
_atom_site_type_symbol
O1 0.18017(8) 0.0978(4) -0.13949(14) 0.0266(6) Uani d . 1 . . O
O2 0.12149(8) 0.0796(4) 0.01815(14) 0.0269(6) Uani d . 1 . . O
N1 0.25173(10) 0.0208(4) -0.04899(18) 0.0233(7) Uani d . 1 . . N
N2 0.19321(11) -0.0049(4) 0.10649(18) 0.0259(7) Uani d . 1 . . N
C1 0.12763(12) 0.1411(5) -0.1456(2) 0.0233(8) Uani d . 1 . . C
C2 0.09975(13) 0.1362(5) -0.0690(2) 0.0235(8) Uani d . 1 . . C
C3 0.04854(13) 0.1963(5) -0.0763(2) 0.0257(9) Uani d . 1 . . C
H3 0.0295 0.1912 -0.0250 0.031 Uiso calc R 1 . . H
C4 0.02583(12) 0.2639(5) -0.1603(2) 0.0245(8) Uani d . 1 . . C
C5 0.05467(12) 0.2651(6) -0.2383(2) 0.0254(8) Uani d . 1 . . C
C6 0.10527(13) 0.2014(5) -0.2309(2) 0.0240(8) Uani d . 1 . . C
H6 0.1241 0.1991 -0.2826 0.029 Uiso calc R 1 . . H
C7 0.20290(13) 0.0527(5) -0.0539(2) 0.0231(8) Uani d . 1 . . C
C8 0.17349(13) 0.0409(5) 0.0257(2) 0.0221(8) Uani d . 1 . . C
C9 0.24545(13) -0.0446(6) 0.1144(2) 0.0242(8) Uani d . 1 . . C
C10 0.27463(13) -0.0305(5) 0.0368(2) 0.0229(8) Uani d . 1 . . C
C11 0.32778(13) -0.0722(5) 0.0461(2) 0.0252(8) Uani d . 1 . . C
H11 0.3470 -0.0623 -0.0048 0.030 Uiso calc R 1 . . H
C12 0.35105(14) -0.1274(6) 0.1305(2) 0.0282(9) Uani d . 1 . . C
H12 0.3861 -0.1558 0.1365 0.034 Uiso calc R 1 . . H
C13 0.32222(14) -0.1415(6) 0.2084(2) 0.0291(9) Uani d . 1 . . C
H13 0.3384 -0.1785 0.2654 0.035 Uiso calc R 1 . . H
C14 0.27052(13) -0.1009(6) 0.2004(2) 0.0279(9) Uani d . 1 . . C
H14 0.2518 -0.1105 0.2520 0.034 Uiso calc R 1 . . H
C15 -0.02690(13) 0.3620(6) -0.1770(2) 0.0259(9) Uani d . 1 . . C
C16 -0.01518(14) 0.5816(6) -0.2062(2) 0.0303(9) Uani d . 1 . . C
H16A -0.0472 0.6543 -0.2188 0.036 Uiso calc R 1 . . H
H16B 0.0049 0.6489 -0.1561 0.036 Uiso calc R 1 . . H
C17 -0.05871(13) 0.3620(6) -0.0928(2) 0.0293(9) Uani d . 1 . . C
H17A -0.0659 0.2264 -0.0759 0.044 Uiso calc R 1 . . H
H17B -0.0905 0.4320 -0.1077 0.044 Uiso calc R 1 . . H
H17C -0.0396 0.4276 -0.0420 0.044 Uiso calc R 1 . . H

loop_
_atom_site_aniso_label
_atom_site_aniso_U_11
_atom_site_aniso_U_22
_atom_site_aniso_U_33
_atom_site_aniso_U_12
_atom_site_aniso_U_13
_atom_site_aniso_U_23
O1 0.0225(13) 0.0350(16) 0.0226(12) 0.0036(12) 0.0033(10) 0.0025(11)
O2 0.0218(13) 0.0395(17) 0.0196(12) 0.0027(12) 0.0026(10) 0.0011(11)
N1 0.0213(16) 0.0265(18) 0.0229(15) -0.0010(13) 0.0061(13) 0.0016(13)
N2 0.0231(16) 0.0294(18) 0.0261(16) -0.0015(14) 0.0069(13) 0.0002(13)
C1 0.0186(18) 0.026(2) 0.0260(19) 0.0018(16) 0.0076(15) -0.0013(16)
C2 0.0249(19) 0.029(2) 0.0177(17) -0.0021(16) 0.0042(15) -0.0008(16)
C3 0.0237(19) 0.029(2) 0.0253(18) -0.0026(16) 0.0088(15) -0.0021(16)
C4 0.0220(19) 0.027(2) 0.0246(18) -0.0017(17) 0.0019(15) -0.0033(16)
C5 0.0193(18) 0.030(2) 0.0277(19) -0.0004(17) 0.0068(15) -0.0007(17)
C6 0.0250(19) 0.025(2) 0.0228(18) -0.0019(16) 0.0068(14) -0.0008(15)
C7 0.027(2) 0.023(2) 0.0191(17) -0.0025(16) 0.0040(15) 0.0021(15)
C8 0.0215(18) 0.022(2) 0.0234(18) -0.0001(15) 0.0050(15) 0.0002(15)
C9 0.0226(19) 0.028(2) 0.0224(18) 0.0001(16) 0.0062(15) -0.0017(15)
C10 0.0238(19) 0.022(2) 0.0226(18) -0.0028(16) 0.0007(15) -0.0022(15)
C11 0.027(2) 0.026(2) 0.0238(18) -0.0024(17) 0.0113(15) -0.0012(16)
C12 0.025(2) 0.030(2) 0.0304(19) 0.0017(17) 0.0039(16) 0.0007(17)
C13 0.028(2) 0.032(2) 0.0275(19) -0.0020(17) -0.0004(16) 0.0044(17)
C14 0.029(2) 0.032(2) 0.0236(18) -0.0057(17) 0.0083(16) -0.0019(16)
C15 0.0222(19) 0.033(2) 0.0234(18) 0.0035(17) 0.0071(14) -0.0042(16)
C16 0.029(2) 0.032(2) 0.0299(19) 0.0039(19) 0.0051(16) -0.0032(18)
C17 0.026(2) 0.039(2) 0.0240(18) 0.0023(17) 0.0085(15) -0.0043(17)

loop_
_atom_type_symbol
_atom_type_description
_atom_type_scat_dispersion_real
_atom_type_scat_dispersion_imag
_atom_type_scat_source
C C 0.0033 0.0016 'International Tables Vol C Tables 4.2.6.8 and 6.1.1.4'
H H 0.0000 0.0000 'International Tables Vol C Tables 4.2.6.8 and 6.1.1.4'
N N 0.0061 0.0033 'International Tables Vol C Tables 4.2.6.8 and 6.1.1.4'
O O 0.0106 0.0060 'International Tables Vol C Tables 4.2.6.8 and 6.1.1.4'

loop_
_geom_angle_atom_site_label_1
_geom_angle_atom_site_label_2
_geom_angle_atom_site_label_3
_geom_angle_site_symmetry_1
_geom_angle_site_symmetry_3
_geom_angle
_geom_angle_publ_flag
C7 O1 C1 . . 116.9(3) ?
C8 O2 C2 . . 116.5(3) ?
C7 N1 C10 . . 116.3(3) ?
C8 N2 C9 . . 116.1(3) ?
C2 C1 C6 . . 121.2(3) ?
C2 C1 O1 . . 121.6(3) ?
C6 C1 O1 . . 117.0(3) ?
C1 C2 C3 . . 119.9(3) ?
C1 C2 O2 . . 122.5(3) ?
C3 C2 O2 . . 117.5(3) ?
C4 C3 C2 . . 119.9(3) ?
C4 C3 H3 . . 120.1 ?
C2 C3 H3 . . 120.1 ?
C3 C4 C5 . . 119.4(3) ?
C3 C4 C15 . . 126.3(3) yes
C5 C4 C15 . . 113.9(3) yes
C6 C5 C4 . . 120.4(3) ?
C6 C5 C15 . 2_554 125.5(3) yes
C4 C5 C15 . 2_554 113.8(3) yes
C5 C6 C1 . . 119.1(3) ?
C5 C6 H6 . . 120.5 ?
C1 C6 H6 . . 120.5 ?
N1 C7 O1 . . 116.1(3) ?
N1 C7 C8 . . 122.4(3) ?
O1 C7 C8 . . 121.5(3) ?
N2 C8 O2 . . 115.8(3) ?
N2 C8 C7 . . 123.4(3) ?
O2 C8 C7 . . 120.8(3) ?
N2 C9 C14 . . 120.3(3) ?
N2 C9 C10 . . 120.8(3) ?
C14 C9 C10 . . 118.9(3) ?
N1 C10 C11 . . 118.9(3) ?
N1 C10 C9 . . 121.0(3) ?
C11 C10 C9 . . 120.1(3) ?
C12 C11 C10 . . 119.8(3) ?
C12 C11 H11 . . 120.1 ?
C10 C11 H11 . . 120.1 ?
C11 C12 C13 . . 120.6(3) ?
C11 C12 H12 . . 119.7 ?
C13 C12 H12 . . 119.7 ?
C14 C13 C12 . . 120.3(3) ?
C14 C13 H13 . . 119.9 ?
C12 C13 H13 . . 119.9 ?
C13 C14 C9 . . 120.5(3) ?
C13 C14 H14 . . 119.8 ?
C9 C14 H14 . . 119.8 ?
C4 C15 C5 . 2_554 107.9(3) yes
C5 C15 C17 2_554 . 113.2(3) ?
C4 C15 C17 . . 114.5(3) ?
C4 C15 C16 . . 104.6(3) yes
C5 C15 C16 2_554 . 105.6(3) yes
C17 C15 C16 . . 110.3(3) ?
C16 C16 C15 2_554 . 110.31(17) yes
C16 C16 H16A 2_554 . 109.6 ?
C15 C16 H16A . . 109.6 ?
C16 C16 H16B 2_554 . 109.6 ?
C15 C16 H16B . . 109.6 ?
H16A C16 H16B . . 108.1 ?
C15 C17 H17A . . 109.5 ?
C15 C17 H17B . . 109.5 ?
H17A C17 H17B . . 109.5 ?
C15 C17 H17C . . 109.5 ?
H17A C17 H17C . . 109.5 ?
H17B C17 H17C . . 109.5 ?

loop_
_geom_bond_atom_site_label_1
_geom_bond_atom_site_label_2
_geom_bond_site_symmetry_2
_geom_bond_distance
_geom_bond_publ_flag
O1 C1 . 1.395(4) yes
O1 C7 . 1.364(4) yes
O2 C2 . 1.395(4) yes
O2 C8 . 1.375(4) yes
N1 C7 . 1.286(4) yes
N1 C10 . 1.380(4) yes
N2 C8 . 1.278(4) yes
N2 C9 . 1.382(4) yes
C1 C2 . 1.379(4) yes
C2 C3 . 1.389(4) yes
C3 C4 . 1.386(5) yes
C3 H3 . 0.9300 ?
C4 C5 . 1.410(5) yes
C5 C6 . 1.381(4) yes
C6 C1 . 1.385(4) yes
C4 C15 . 1.523(4) yes
C5 C15 2_554 1.519(4) yes
C6 H6 . 0.9300 ?
C7 C8 . 1.442(5) yes
C9 C10 . 1.413(5) yes
C10 C11 . 1.408(4) yes
C11 C12 . 1.372(4) yes
C11 H11 . 0.9300 ?
C12 C13 . 1.413(5) yes
C12 H12 . 0.9300 ?
C13 C14 . 1.370(5) yes
C14 C9 . 1.412(4) yes
C13 H13 . 0.9300 ?
C14 H14 . 0.9300 ?
C15 C5 2_554 1.519(4) ?
C15 C16 . 1.563(5) yes
C15 C17 . 1.533(5) yes
C16 C16 2_554 1.553(7) yes
C16 H16A . 0.9700 ?
C16 H16B . 0.9700 ?
C17 H17A . 0.9600 ?
C17 H17B . 0.9600 ?
C17 H17C . 0.9600 ?
